data_1543730
loop_
_publ_author_name
'Wang, Bang Zhong'
'Zhou, Yong'
'Zhou, Jun Ping'
'Luo, Jian Song'
'Chi, Shao Ming'

_publ_section_title
;
 1,1-Difluoro-3-phenyl-9-(pyridin-2-yl)-1<i>H</i>-1\l^4^,11\l^4^-1,3,5,2-oxadiazaborinino[3,4-<i>a</i>][1,8]naphthyridine
;
_journal_issue 7
_journal_name_full IUCrData
_journal_page_first x161129
_journal_paper_doi 10.1107/S2414314616011299
_journal_volume 1
_journal_year 2016
_chemical_formula_iupac 'C20 H13 B F2 N4 O'
_chemical_formula_moiety 'C20 H13 B F2 N4 O'
_chemical_formula_sum 'C20 H13 B F2 N4 O'
_chemical_formula_weight 374.15
_chemical_name_systematic
1,1-Difluoro-3-phenyl-9-(pyridin-2-yl)-1<i>H</i>-1\l^4^,11\l^4^-1,3,5,2-oxadiazaborinino[3,4-<i>a</i>][1,8]naphthyridine
_space_group_IT_number 14
_symmetry_cell_setting monoclinic
_symmetry_space_group_name_Hall '-P 2yn'
_symmetry_space_group_name_H-M 'P 1 21/n 1'
_atom_sites_solution_hydrogens geom
_atom_sites_solution_primary direct
_atom_sites_solution_secondary difmap
_audit_creation_method SHELXL-97
_cell_angle_alpha 90.00
_cell_angle_beta 101.27(3)
_cell_angle_gamma 90.00
_cell_formula_units_Z 4
_cell_length_a 10.144(2)
_cell_length_b 16.276(3)
_cell_length_c 10.491(2)
_cell_measurement_reflns_used 3328
_cell_measurement_temperature 293(2)
_cell_measurement_theta_max 26.00
_cell_measurement_theta_min 3.09
_cell_volume 1698.7(6)
_computing_cell_refinement
;
PROCESS-AUTO (Rigaku, 1998)
;
_computing_data_collection
;
PROCESS-AUTO (Rigaku, 1998)
;
_computing_data_reduction
;
CrystalStructure (Rigaku/MSC, 2006)
;
_computing_molecular_graphics
;
PLATON (Spek, 2009)
;
_computing_publication_material
;
SHELXL97 (Sheldrick, 2008) and PLATON (Spek, 2009)
;
_computing_structure_refinement
;
SHELXL97 (Sheldrick, 2008)
;
_computing_structure_solution
;
SHELXS97 (Sheldrick, 2008)
;
_diffrn_ambient_temperature 293(2)
_diffrn_measured_fraction_theta_full 0.998
_diffrn_measured_fraction_theta_max 0.998
_diffrn_measurement_device_type 'Rigaku R-AXIS RAPID'
_diffrn_measurement_method '\w scans'
_diffrn_radiation_monochromator graphite
_diffrn_radiation_source 'fine-focus sealed tube'
_diffrn_radiation_type MoK\a
_diffrn_radiation_wavelength 0.71073
_diffrn_reflns_av_R_equivalents 0.0578
_diffrn_reflns_av_sigmaI/netI 0.0469
_diffrn_reflns_limit_h_max 12
_diffrn_reflns_limit_h_min -12
_diffrn_reflns_limit_k_max 20
_diffrn_reflns_limit_k_min -20
_diffrn_reflns_limit_l_max 12
_diffrn_reflns_limit_l_min -12
_diffrn_reflns_number 14275
_diffrn_reflns_theta_full 25.99
_diffrn_reflns_theta_max 25.99
_diffrn_reflns_theta_min 3.11
_diffrn_standards_interval_count 150
_diffrn_standards_number 2
_exptl_absorpt_coefficient_mu 0.108
_exptl_absorpt_correction_T_max 0.9745
_exptl_absorpt_correction_T_min 0.9704
_exptl_absorpt_correction_type multi-scan
_exptl_absorpt_process_details
;
(ABSCOR; Higashi, 1995)
;
_exptl_crystal_colour yellow
_exptl_crystal_density_diffrn 1.463
_exptl_crystal_density_method 'not measured'
_exptl_crystal_description blcok
_exptl_crystal_F_000 768
_exptl_crystal_size_max 0.28
_exptl_crystal_size_mid 0.26
_exptl_crystal_size_min 0.24
_refine_diff_density_max 0.449
_refine_diff_density_min -0.362
_refine_ls_extinction_method none
_refine_ls_goodness_of_fit_ref 1.050
_refine_ls_hydrogen_treatment constr
_refine_ls_matrix_type full
_refine_ls_number_parameters 253
_refine_ls_number_reflns 3328
_refine_ls_number_restraints 4
_refine_ls_restrained_S_all 1.054
_refine_ls_R_factor_all 0.1218
_refine_ls_R_factor_gt 0.0691
_refine_ls_shift/su_max 0.000
_refine_ls_shift/su_mean 0.000
_refine_ls_structure_factor_coef Fsqd
_refine_ls_weighting_details 'calc w=1/[\s^2^(Fo^2^)+(0.1317P)^2^+0.0306P] where P=(Fo^2^+2Fc^2^)/3'
_refine_ls_weighting_scheme calc
_refine_ls_wR_factor_gt 0.2002
_refine_ls_wR_factor_ref 0.2330
_reflns_number_gt 1795
_reflns_number_total 3328
_reflns_threshold_expression >2sigma(I)
_cod_data_source_file su4056sup1.cif
_cod_data_source_block I
_cod_original_cell_volume 1698.8(6)
_cod_original_sg_symbol_H-M 'P 21/n'
_cod_database_code 1543730

loop_
_symmetry_equiv_pos_as_xyz
'x, y, z'
'-x+1/2, y+1/2, -z+1/2'
'-x, -y, -z'
'x-1/2, -y-1/2, z-1/2'

loop_
_atom_site_type_symbol
_atom_site_label
_atom_site_fract_x
_atom_site_fract_y
_atom_site_fract_z
_atom_site_U_iso_or_equiv
_atom_site_adp_type
_atom_site_calc_flag
_atom_site_refinement_flags
_atom_site_occupancy
_atom_site_symmetry_multiplicity
B B1 0.3307(4) 0.1319(2) 0.8391(4) 0.0577(10) Uani d . 1 1
F F1 0.27253(19) 0.09215(12) 0.9281(2) 0.0773(7) Uani d . 1 1
F F2 0.3042(2) 0.09408(11) 0.7184(2) 0.0786(7) Uani d . 1 1
N N1 0.5098(3) 0.27104(16) 0.9010(3) 0.0570(7) Uani d . 1 1
N N2 0.2844(3) 0.22483(15) 0.8257(2) 0.0504(7) Uani d . 1 1
N N3 0.0659(3) 0.17947(15) 0.7507(3) 0.0535(7) Uani d . 1 1
N N4 -0.0920(3) 0.0434(2) 0.6740(4) 0.0949(12) Uani d U 1 1
O O1 0.4774(2) 0.13081(12) 0.8848(3) 0.0672(7) Uani d . 1 1
C C1 0.7405(3) 0.0970(2) 0.9777(4) 0.0613(9) Uani d . 1 1
H H1 0.6790 0.0543 0.9577 0.074 Uiso calc R 1 1
C C2 0.8750(4) 0.0794(2) 1.0225(4) 0.0719(11) Uani d . 1 1
H H2 0.9042 0.0252 1.0326 0.086 Uiso calc R 1 1
C C3 0.9666(4) 0.1439(3) 1.0526(4) 0.0727(11) Uani d . 1 1
H H3 1.0572 0.1324 1.0819 0.087 Uiso calc R 1 1
C C4 0.9246(4) 0.2231(3) 1.0396(4) 0.0715(11) Uani d . 1 1
H H4 0.9865 0.2655 1.0605 0.086 Uiso calc R 1 1
C C5 0.7901(3) 0.2411(2) 0.9953(3) 0.0621(9) Uani d . 1 1
H H5 0.7618 0.2955 0.9876 0.075 Uiso calc R 1 1
C C6 0.6967(3) 0.17794(19) 0.9622(3) 0.0531(8) Uani d . 1 1
C C7 0.5527(3) 0.19527(19) 0.9122(3) 0.0552(8) Uani d . 1 1
C C8 0.3758(4) 0.28545(19) 0.8567(3) 0.0549(8) Uani d . 1 1
C C9 0.3336(4) 0.36894(19) 0.8446(4) 0.0636(9) Uani d . 1 1
H H9 0.3962 0.4106 0.8687 0.076 Uiso calc R 1 1
C C10 0.2031(4) 0.3884(2) 0.7983(3) 0.0640(10) Uani d . 1 1
H H10 0.1771 0.4432 0.7895 0.077 Uiso calc R 1 1
C C11 0.1074(3) 0.32651(18) 0.7638(3) 0.0546(8) Uani d . 1 1
C C12 -0.0303(4) 0.3392(2) 0.7114(3) 0.0659(10) Uani d . 1 1
H H12 -0.0628 0.3924 0.6957 0.079 Uiso calc R 1 1
C C13 -0.1156(4) 0.2745(2) 0.6837(3) 0.0646(10) Uani d . 1 1
H H13 -0.2067 0.2828 0.6516 0.077 Uiso calc R 1 1
C C14 -0.0629(3) 0.1947(2) 0.7048(3) 0.0563(9) Uani d . 1 1
C C15 0.1487(3) 0.24382(18) 0.7802(3) 0.0496(8) Uani d . 1 1
C C16 -0.1497(3) 0.1216(2) 0.6737(3) 0.0572(8) Uani d U 1 1
C C17 -0.2834(3) 0.1330(2) 0.6458(3) 0.0524(8) Uani d U 1 1
H H17 -0.3203 0.1853 0.6456 0.063 Uiso calc R 1 1
C C18 -0.3609(4) 0.0675(3) 0.6185(4) 0.0758(11) Uani d U 1 1
H H18 -0.4535 0.0753 0.6016 0.091 Uiso calc R 1 1
C C19 -0.3142(4) -0.0101(3) 0.6137(4) 0.0780(12) Uani d . 1 1
H H19 -0.3731 -0.0538 0.5910 0.094 Uiso calc R 1 1
C C20 -0.1784(4) -0.0228(2) 0.6429(5) 0.0837(12) Uani d U 1 1
H H20 -0.1440 -0.0757 0.6419 0.100 Uiso calc R 1 1

loop_
_atom_site_aniso_label
_atom_site_aniso_U_11
_atom_site_aniso_U_22
_atom_site_aniso_U_33
_atom_site_aniso_U_12
_atom_site_aniso_U_13
_atom_site_aniso_U_23
B1 0.057(2) 0.0370(19) 0.076(3) -0.0016(17) 0.004(2) -0.0001(18)
F1 0.0656(13) 0.0590(12) 0.1045(17) -0.0053(10) 0.0094(12) 0.0308(11)
F2 0.0820(14) 0.0531(12) 0.0938(16) 0.0081(10) 0.0004(12) -0.0231(11)
N1 0.0582(17) 0.0447(15) 0.0673(18) -0.0051(13) 0.0103(14) -0.0005(13)
N2 0.0567(16) 0.0411(14) 0.0544(16) -0.0004(12) 0.0133(13) 0.0007(11)
N3 0.0548(16) 0.0471(16) 0.0562(17) 0.0044(13) 0.0046(13) 0.0014(12)
N4 0.087(2) 0.0626(16) 0.127(3) 0.0002(13) 0.003(2) -0.010(2)
O1 0.0544(14) 0.0393(12) 0.1033(19) -0.0023(10) 0.0044(13) -0.0031(12)
C1 0.055(2) 0.057(2) 0.072(2) -0.0048(16) 0.0136(17) -0.0061(17)
C2 0.064(2) 0.069(2) 0.082(3) 0.0039(19) 0.013(2) 0.001(2)
C3 0.054(2) 0.088(3) 0.078(3) -0.003(2) 0.0167(18) 0.002(2)
C4 0.063(2) 0.079(3) 0.073(3) -0.023(2) 0.0134(19) -0.004(2)
C5 0.062(2) 0.058(2) 0.065(2) -0.0068(17) 0.0100(17) 0.0013(17)
C6 0.057(2) 0.0548(19) 0.0487(19) -0.0083(16) 0.0122(15) -0.0020(15)
C7 0.064(2) 0.0468(18) 0.055(2) -0.0083(16) 0.0139(16) -0.0018(15)
C8 0.072(2) 0.0411(17) 0.054(2) -0.0048(16) 0.0174(17) 0.0001(14)
C9 0.081(2) 0.0392(17) 0.074(2) -0.0091(17) 0.026(2) -0.0030(16)
C10 0.085(3) 0.0416(17) 0.070(2) 0.0082(18) 0.026(2) 0.0065(16)
C11 0.070(2) 0.0410(17) 0.054(2) 0.0042(16) 0.0153(17) 0.0020(14)
C12 0.079(3) 0.053(2) 0.067(2) 0.0212(19) 0.0168(19) 0.0050(17)
C13 0.064(2) 0.064(2) 0.064(2) 0.0207(19) 0.0080(18) 0.0035(18)
C14 0.062(2) 0.0571(19) 0.050(2) 0.0088(17) 0.0111(16) 0.0020(15)
C15 0.0597(19) 0.0423(17) 0.0487(18) 0.0033(15) 0.0153(15) 0.0007(14)
C16 0.0476(13) 0.0684(17) 0.0537(19) 0.0024(15) 0.0051(14) -0.0013(16)
C17 0.0486(13) 0.0595(18) 0.0468(18) 0.0159(12) 0.0034(14) -0.0014(14)
C18 0.053(2) 0.092(3) 0.078(3) -0.0055(17) 0.0013(18) -0.007(2)
C19 0.064(3) 0.078(3) 0.085(3) -0.011(2) -0.003(2) -0.001(2)
C20 0.072(3) 0.062(2) 0.110(3) 0.0032(16) 0.001(2) -0.001(2)

loop_
_atom_type_symbol
_atom_type_description
_atom_type_scat_dispersion_real
_atom_type_scat_dispersion_imag
_atom_type_scat_source
C C 0.0033 0.0016 'International Tables Vol C Tables 4.2.6.8 and 6.1.1.4'
H H 0.0000 0.0000 'International Tables Vol C Tables 4.2.6.8 and 6.1.1.4'
B B 0.0013 0.0007 'International Tables Vol C Tables 4.2.6.8 and 6.1.1.4'
N N 0.0061 0.0033 'International Tables Vol C Tables 4.2.6.8 and 6.1.1.4'
O O 0.0106 0.0060 'International Tables Vol C Tables 4.2.6.8 and 6.1.1.4'
F F 0.0171 0.0103 'International Tables Vol C Tables 4.2.6.8 and 6.1.1.4'

loop_
_geom_angle_atom_site_label_1
_geom_angle_atom_site_label_2
_geom_angle_atom_site_label_3
_geom_angle
F1 B1 F2 112.6(3)
F1 B1 O1 108.5(3)
F2 B1 O1 107.2(3)
F1 B1 N2 110.7(3)
F2 B1 N2 110.0(3)
O1 B1 N2 107.7(3)
C7 N1 C8 119.0(3)
C8 N2 C15 120.3(3)
C8 N2 B1 120.0(3)
C15 N2 B1 119.7(3)
C14 N3 C15 117.8(3)
C20 N4 C16 117.4(3)
C7 O1 B1 125.2(3)
C2 C1 C6 120.4(3)
C1 C2 C3 119.4(4)
C4 C3 C2 120.6(4)
C3 C4 C5 120.3(4)
C4 C5 C6 120.3(3)
C1 C6 C5 118.9(3)
C1 C6 C7 119.5(3)
C5 C6 C7 121.5(3)
O1 C7 N1 125.0(3)
O1 C7 C6 115.0(3)
N1 C7 C6 120.0(3)
N2 C8 N1 123.2(3)
N2 C8 C9 119.7(3)
N1 C8 C9 117.1(3)
C10 C9 C8 120.7(3)
C9 C10 C11 120.4(3)
C10 C11 C15 118.8(3)
C10 C11 C12 125.4(3)
C15 C11 C12 115.8(3)
C13 C12 C11 120.7(3)
C12 C13 C14 118.5(3)
N3 C14 C13 123.2(3)
N3 C14 C16 115.6(3)
C13 C14 C16 121.2(3)
N3 C15 N2 115.9(3)
N3 C15 C11 124.0(3)
N2 C15 C11 120.1(3)
C17 C16 N4 122.0(3)
C17 C16 C14 118.0(3)
N4 C16 C14 120.0(3)
C18 C17 C16 117.9(3)
C17 C18 C19 124.2(4)
C18 C19 C20 118.5(4)
C19 C20 N4 119.9(4)

loop_
_geom_bond_atom_site_label_1
_geom_bond_atom_site_label_2
_geom_bond_distance
B1 F1 1.362(5)
B1 F2 1.386(5)
B1 O1 1.472(5)
B1 N2 1.582(4)
N1 C7 1.306(4)
N1 C8 1.368(4)
N2 C8 1.350(4)
N2 C15 1.400(4)
N3 C14 1.325(4)
N3 C15 1.341(4)
N4 C20 1.387(5)
N4 C16 1.400(5)
O1 C7 1.296(4)
C1 C2 1.383(5)
C1 C6 1.390(5)
C2 C3 1.396(5)
C3 C4 1.355(6)
C4 C5 1.384(5)
C5 C6 1.395(4)
C6 C7 1.480(5)
C8 C9 1.423(5)
C9 C10 1.356(5)
C10 C11 1.396(5)
C11 C15 1.410(4)
C11 C12 1.413(5)
C12 C13 1.358(5)
C13 C14 1.405(5)
C14 C16 1.478(5)
C16 C17 1.344(4)
C17 C18 1.322(5)
C18 C19 1.353(5)
C19 C20 1.367(5)

loop_
_geom_hbond_atom_site_label_D
_geom_hbond_atom_site_label_H
_geom_hbond_atom_site_label_A
_geom_hbond_site_symmetry_A
_geom_hbond_distance_DH
_geom_hbond_distance_HA
_geom_hbond_distance_DA
_geom_hbond_angle_DHA
C10 H10 F2 2_556 0.93 2.47 3.353(4) 160

_cod_database_fobs_code 1543730
